data_1528581
loop_
_publ_author_name
'Hoppe, R.'
'Daehne, W.'

_publ_section_title
;
 Zur Kristallstrukutr von Li2 Zr F6
;
_journal_name_full Naturwissenschaften
_journal_page_first 397
_journal_page_last 397
_journal_volume 47
_journal_year 1960
_chemical_formula_sum 'F6 Li2 Zr'
_chemical_name_systematic 'Li2 (Zr F6)'
_space_group_IT_number 162
_symmetry_space_group_name_Hall '-P 3 2'
_symmetry_space_group_name_H-M 'P -3 1 m'
_cell_angle_alpha 90
_cell_angle_beta 90
_cell_angle_gamma 120
_cell_formula_units_Z 1
_cell_length_a 4.98
_cell_length_b 4.98
_cell_length_c 4.66
_cell_volume 100.086
_citation_journal_id_ASTM NATWAY
_cod_data_source_file Hoppe_NATWAY_1960_293.cif
_cod_data_source_block F6Li2Zr1
_cod_original_cell_volume 100.0864
_cod_original_formula_sum 'F6 Li2 Zr1'
_cod_database_code 1528581

loop_
_symmetry_equiv_pos_as_xyz
x,y,z
-y,x-y,z
-x+y,-x,z
-y,-x,-z
x,x-y,-z
-x+y,y,-z
-x,-y,-z
y,-x+y,-z
x-y,x,-z
y,x,z
-x,-x+y,z
x-y,-y,z

loop_
_atom_site_label
_atom_site_type_symbol
_atom_site_fract_x
_atom_site_fract_y
_atom_site_fract_z
_atom_site_occupancy
_atom_site_U_iso_or_equiv
F1 F-1 0.333 0 0.24 1 0.0
Li1 Li+1 0.3333 0.6667 0.5 1 0.0
Zr1 Zr+4 0 0 0 1 0.0
